data_1560695
loop_
_publ_author_name
'Ar\?ic\?i, M\"ursel'
'Ye\,silel, Okan Zafer'
'Ta\,s, Murat'

_publ_section_title
;
 Cd(II)-coordination polymers based on tetracarboxylic acid and diverse
 bis(imidazole) ligands: Synthesis, structural diversity and
 photoluminescence properties
;
_journal_name_full 'Journal of Solid State Chemistry'
_journal_page_first 146
_journal_page_last 151
_journal_paper_doi 10.1016/j.jssc.2016.10.015
_journal_volume 245
_journal_year 2017
_chemical_formula_moiety 'C19 H19 Cd N5 O5, H2 O'
_chemical_formula_sum 'C19 H21 Cd N5 O6'
_chemical_formula_weight 527.81
_space_group_crystal_system triclinic
_space_group_IT_number 2
_space_group_name_Hall '-P 1'
_space_group_name_H-M_alt 'P -1'
_atom_sites_solution_hydrogens geom
_atom_sites_solution_primary iterative
_atom_sites_solution_secondary difmap
_cell_angle_alpha 100.6660(10)
_cell_angle_beta 104.3100(10)
_cell_angle_gamma 102.9780(10)
_cell_formula_units_Z 2
_cell_length_a 9.08460(10)
_cell_length_b 10.38080(10)
_cell_length_c 12.9109(2)
_cell_measurement_reflns_used 2984
_cell_measurement_temperature 293(2)
_cell_measurement_theta_max 31.95
_cell_measurement_theta_min 2.42
_cell_volume 1111.71(3)
_computing_cell_refinement 'Bruker SAINT'
_computing_data_collection 'Bruker APEX2'
_computing_data_reduction 'Bruker SAINT'
_computing_molecular_graphics 'Olex2 (Dolomanov et al., 2009)'
_computing_publication_material 'Olex2 (Dolomanov et al., 2009)'
_computing_structure_refinement 'ShelXL (Sheldrick, 2008)'
_computing_structure_solution
;
Superflip (Palatinus & Chapuis, 2007;Palatinus & van der Lee, 2008;
Palatinus et al., 2012)
;
_diffrn_ambient_temperature 296.15
_diffrn_measured_fraction_theta_full 0.967
_diffrn_measured_fraction_theta_max 0.973
_diffrn_measurement_device_type 'Bruker APEX-II CCD'
_diffrn_measurement_method '\f and \w scans'
_diffrn_radiation_monochromator graphite
_diffrn_radiation_type MoK\a
_diffrn_radiation_wavelength 0.71073
_diffrn_reflns_av_R_equivalents 0.0309
_diffrn_reflns_av_unetI/netI 0.0499
_diffrn_reflns_limit_h_max 13
_diffrn_reflns_limit_h_min -13
_diffrn_reflns_limit_k_max 13
_diffrn_reflns_limit_k_min -16
_diffrn_reflns_limit_l_max 19
_diffrn_reflns_limit_l_min -19
_diffrn_reflns_number 30588
_diffrn_reflns_theta_full 26.00
_diffrn_reflns_theta_max 33.26
_diffrn_reflns_theta_min 1.68
_diffrn_source 'fine-focus sealed tube'
_exptl_absorpt_coefficient_mu 1.026
_exptl_absorpt_correction_type none
_exptl_crystal_density_diffrn 1.577
_exptl_crystal_density_method 'not measured'
_exptl_crystal_description block
_exptl_crystal_F_000 532
_exptl_crystal_size_max 0.158
_exptl_crystal_size_mid 0.07
_exptl_crystal_size_min 0.06
_refine_diff_density_max 5.259
_refine_diff_density_min -4.961
_refine_diff_density_rms 0.219
_refine_ls_extinction_method none
_refine_ls_goodness_of_fit_ref 1.009
_refine_ls_hydrogen_treatment constr
_refine_ls_matrix_type full
_refine_ls_number_parameters 268
_refine_ls_number_reflns 8307
_refine_ls_number_restraints 0
_refine_ls_restrained_S_all 1.009
_refine_ls_R_factor_all 0.0994
_refine_ls_R_factor_gt 0.0743
_refine_ls_shift/su_max 0.001
_refine_ls_shift/su_mean 0.000
_refine_ls_structure_factor_coef Fsqd
_refine_ls_weighting_details 'calc w=1/[\s^2^(Fo^2^)+(0.1402P)^2^+0.0000P] where P=(Fo^2^+2Fc^2^)/3'
_refine_ls_weighting_scheme calc
_refine_ls_wR_factor_gt 0.1851
_refine_ls_wR_factor_ref 0.2024
_reflns_number_gt 6108
_reflns_number_total 8307
_reflns_threshold_expression >2sigma(I)
_cod_data_source_file 1.cif
_cod_data_source_block ma1656
_cod_original_cell_volume 1111.71(2)
_cod_database_code 1560695

loop_
_space_group_symop_id
_space_group_symop_operation_xyz
1 'x, y, z'
2 '-x, -y, -z'

loop_
_atom_site_label
_atom_site_type_symbol
_atom_site_fract_x
_atom_site_fract_y
_atom_site_fract_z
_atom_site_U_iso_or_equiv
_atom_site_adp_type
_atom_site_occupancy
_atom_site_calc_flag
_atom_site_disorder_assembly
_atom_site_disorder_group
_atom_site_refinement_flags_posn
Cd1 Cd 0.64137(3) 0.15467(2) 0.444351(19) 0.02958(11) Uani 1 d . . .
O2 O 0.6756(10) 0.3974(8) 0.4577(6) 0.1036(14) Uani 1 d . . .
O1 O 0.5133(4) 0.2478(3) 0.3086(3) 0.0456(7) Uani 1 d . . .
N2 N 0.9630(6) 0.2105(6) 0.7793(3) 0.0568(12) Uani 1 d . . .
N3 N 1.0630(5) 0.2834(5) 1.3279(3) 0.0454(9) Uani 1 d . . .
C3 C 0.5297(5) 0.4547(4) 0.1935(3) 0.0308(7) Uani 1 d . . .
H3 H 0.5215 0.3687 0.1517 0.037 Uiso 1 calc . . R
N1 N 0.8254(5) 0.2023(4) 0.6116(3) 0.0434(8) Uani 1 d . . .
C15 C 1.1043(8) 0.4025(6) 1.1839(5) 0.0576(13) Uani 1 d . . .
H15A H 1.0026 0.4205 1.1773 0.069 Uiso 1 calc . . R
H15B H 1.1750 0.4816 1.1745 0.069 Uiso 1 calc . . R
N5 N 0.4727(6) 0.5414(4) 0.0246(3) 0.0438(9) Uani 1 d . . .
C4 C 0.5073(5) 0.5594(4) 0.1424(3) 0.0320(7) Uani 1 d . . .
C5 C 0.5146(5) 0.6868(4) 0.2039(3) 0.0331(8) Uani 1 d . . .
H5 H 0.4965 0.7548 0.1688 0.040 Uiso 1 calc . . R
C11 C 1.0602(7) 0.2933(8) 0.7383(5) 0.0619(15) Uani 1 d . . .
H11 H 1.1660 0.3418 0.7729 0.074 Uiso 1 calc . . R
C17 C 0.9255(6) 0.2885(6) 1.3472(4) 0.0456(10) Uani 1 d . . .
H17 H 0.8844 0.3625 1.3441 0.055 Uiso 1 calc . . R
C2 C 0.5645(5) 0.4812(4) 0.3070(3) 0.0285(7) Uani 1 d . . .
C12 C 1.0093(10) 0.1819(8) 0.8876(5) 0.0693(18) Uani 1 d . . .
H12A H 1.1096 0.1600 0.8989 0.083 Uiso 1 calc . . R
H12B H 0.9303 0.1034 0.8903 0.083 Uiso 1 calc . . R
C9 C 0.8240(6) 0.1553(5) 0.6987(4) 0.0448(10) Uani 1 d . . .
H9 H 0.7378 0.0919 0.7042 0.054 Uiso 1 calc . . R
C14 C 1.0831(8) 0.2819(7) 1.0923(5) 0.0575(13) Uani 1 d . . .
H14A H 1.0079 0.2036 1.0990 0.069 Uiso 1 calc . . R
H14B H 1.1835 0.2608 1.1007 0.069 Uiso 1 calc . . R
C1 C 0.5869(5) 0.3687(4) 0.3630(3) 0.0323(8) Uani 1 d . . .
C18 C 1.0782(8) 0.1573(8) 1.3394(6) 0.0698(17) Uani 1 d . . .
H18 H 1.1605 0.1212 1.3304 0.084 Uiso 1 calc . . R
C10 C 0.9687(7) 0.2903(8) 0.6346(5) 0.0627(16) Uani 1 d . . .
H10 H 1.0015 0.3413 0.5881 0.075 Uiso 1 calc . . R
C16 C 1.1695(7) 0.3873(7) 1.2991(5) 0.0586(15) Uani 1 d . . .
H16A H 1.2687 0.3645 1.3051 0.070 Uiso 1 calc . . R
H16B H 1.1920 0.4742 1.3518 0.070 Uiso 1 calc . . R
C19 C 0.9561(9) 0.0990(7) 1.3652(6) 0.0674(16) Uani 1 d . . .
H19 H 0.9382 0.0127 1.3786 0.081 Uiso 1 calc . . R
C13 C 1.0250(9) 0.3025(7) 0.9770(5) 0.0648(15) Uani 1 d . . .
H13A H 0.9229 0.3206 0.9674 0.078 Uiso 1 calc . . R
H13B H 1.0986 0.3820 0.9704 0.078 Uiso 1 calc . . R
C6 C 0.5493(5) 0.7123(3) 0.3186(3) 0.0280(7) Uani 1 d . . .
C7 C 0.5765(4) 0.6105(4) 0.3699(3) 0.0272(6) Uani 1 d . . .
H7 H 0.6028 0.6279 0.4465 0.033 Uiso 1 calc . . R
O5 O 0.3564(10) 0.6152(8) -0.0083(6) 0.1036(14) Uani 1 d . . .
C8 C 0.5598(5) 0.8505(3) 0.3855(3) 0.0306(7) Uani 1 d . . .
O3 O 0.5744(4) 0.8679(3) 0.4866(3) 0.0373(6) Uani 1 d . . .
O4 O 0.5571(5) 0.9431(3) 0.3351(3) 0.0448(7) Uani 1 d . . .
N4 N 0.8563(6) 0.1786(5) 1.3706(4) 0.0467(9) Uani 1 d . . .
O6 O 0.3688 1.0440 0.1033 0.1036(14) Uani 1 d . . .
H6A H 0.3629 1.0234 0.1632 0.155 Uiso 1 d . . G
H6B H 0.2766 1.0204 0.0573 0.155 Uiso 1 d . . G

loop_
_atom_site_aniso_label
_atom_site_aniso_U_11
_atom_site_aniso_U_22
_atom_site_aniso_U_33
_atom_site_aniso_U_23
_atom_site_aniso_U_13
_atom_site_aniso_U_12
Cd1 0.04171(19) 0.02280(14) 0.02509(15) 0.00707(9) 0.00853(11) 0.01177(11)
O2 0.131(4) 0.107(3) 0.081(3) 0.042(2) 0.020(2) 0.049(3)
O1 0.066(2) 0.0270(13) 0.0432(17) 0.0137(12) 0.0107(15) 0.0143(13)
N2 0.049(2) 0.082(3) 0.0269(17) 0.0087(19) -0.0028(16) 0.016(2)
N3 0.039(2) 0.062(3) 0.0292(17) 0.0037(16) 0.0097(15) 0.0112(17)
C3 0.044(2) 0.0237(14) 0.0262(16) 0.0062(12) 0.0107(15) 0.0119(14)
N1 0.044(2) 0.0443(19) 0.0360(18) 0.0072(15) 0.0059(16) 0.0092(16)
C15 0.062(3) 0.056(3) 0.050(3) 0.006(2) 0.023(3) 0.006(3)
N5 0.075(3) 0.0377(18) 0.0236(15) 0.0086(13) 0.0127(16) 0.0280(18)
C4 0.049(2) 0.0264(15) 0.0213(15) 0.0066(12) 0.0092(15) 0.0126(15)
C5 0.048(2) 0.0241(15) 0.0308(17) 0.0113(13) 0.0137(16) 0.0126(15)
C11 0.043(3) 0.077(4) 0.049(3) 0.001(3) 0.005(2) 0.008(3)
C17 0.046(2) 0.055(3) 0.047(2) 0.019(2) 0.023(2) 0.021(2)
C2 0.0381(19) 0.0245(14) 0.0282(16) 0.0099(12) 0.0128(14) 0.0137(13)
C12 0.093(5) 0.079(4) 0.035(2) 0.012(3) 0.001(3) 0.045(4)
C9 0.045(2) 0.045(2) 0.040(2) 0.0127(18) 0.0032(19) 0.0143(19)
C14 0.064(3) 0.062(3) 0.038(2) 0.007(2) 0.006(2) 0.016(3)
C1 0.047(2) 0.0306(16) 0.0268(16) 0.0124(13) 0.0140(15) 0.0184(16)
C18 0.061(4) 0.074(4) 0.084(4) 0.012(3) 0.028(3) 0.038(3)
C10 0.042(3) 0.081(4) 0.051(3) 0.014(3) 0.004(2) 0.004(3)
C16 0.046(3) 0.074(4) 0.039(2) -0.002(2) 0.015(2) -0.006(2)
C19 0.079(4) 0.055(3) 0.085(5) 0.023(3) 0.036(4) 0.036(3)
C13 0.086(4) 0.064(4) 0.043(3) 0.013(2) 0.016(3) 0.020(3)
C6 0.0354(18) 0.0210(13) 0.0302(16) 0.0054(12) 0.0137(14) 0.0097(12)
C7 0.0334(17) 0.0279(15) 0.0226(14) 0.0075(12) 0.0090(13) 0.0114(13)
O5 0.131(4) 0.107(3) 0.081(3) 0.042(2) 0.020(2) 0.049(3)
C8 0.0360(19) 0.0188(13) 0.0343(18) -0.0006(12) 0.0122(15) 0.0069(12)
O3 0.0451(17) 0.0359(14) 0.0288(13) -0.0019(11) 0.0126(12) 0.0141(13)
O4 0.067(2) 0.0239(12) 0.0480(18) 0.0097(12) 0.0238(16) 0.0130(13)
N4 0.052(2) 0.052(2) 0.046(2) 0.0135(18) 0.0219(19) 0.0253(19)
O6 0.131(4) 0.107(3) 0.081(3) 0.042(2) 0.020(2) 0.049(3)

loop_
_atom_type_symbol
_atom_type_description
_atom_type_scat_dispersion_real
_atom_type_scat_dispersion_imag
_atom_type_scat_source
C C 0.0033 0.0016 'International Tables Vol C Tables 4.2.6.8 and 6.1.1.4'
H H 0.0000 0.0000 'International Tables Vol C Tables 4.2.6.8 and 6.1.1.4'
Cd Cd -0.8075 1.2024 'International Tables Vol C Tables 4.2.6.8 and 6.1.1.4'
N N 0.0061 0.0033 'International Tables Vol C Tables 4.2.6.8 and 6.1.1.4'
O O 0.0106 0.0060 'International Tables Vol C Tables 4.2.6.8 and 6.1.1.4'

loop_
_geom_angle_atom_site_label_1
_geom_angle_atom_site_label_2
_geom_angle_atom_site_label_3
_geom_angle
_geom_angle_site_symmetry_1
_geom_angle_site_symmetry_3
O2 Cd1 C1 26.82(18) . .
O1 Cd1 O2 54.24(18) . .
O1 Cd1 C1 27.49(12) . .
O1 Cd1 N4 88.96(15) . 1_554
N1 Cd1 O2 91.1(2) . .
N1 Cd1 O1 145.23(13) . .
N1 Cd1 C1 117.74(14) . .
N1 Cd1 O3 95.12(13) . 2_666
N1 Cd1 N4 86.13(16) . 1_554
O3 Cd1 O2 93.2(2) 2_666 .
O3 Cd1 O1 89.72(13) 2_666 .
O3 Cd1 C1 93.16(12) 2_666 .
O3 Cd1 N4 178.65(12) 2_666 1_554
O4 Cd1 O2 147.14(18) 1_545 .
O4 Cd1 O1 94.03(12) 1_545 .
O4 Cd1 N1 119.67(14) 1_545 .
O4 Cd1 C1 120.79(13) 1_545 .
O4 Cd1 O3 95.13(12) 1_545 2_666
O4 Cd1 N4 84.68(15) 1_545 1_554
N4 Cd1 O2 86.3(2) 1_554 .
N4 Cd1 C1 85.80(14) 1_554 .
C1 O2 Cd1 89.5(4) . .
C1 O1 Cd1 93.2(3) . .
C11 N2 C12 125.2(6) . .
C9 N2 C11 106.7(4) . .
C9 N2 C12 128.0(6) . .
C17 N3 C18 104.9(5) . .
C17 N3 C16 127.2(5) . .
C18 N3 C16 127.9(5) . .
C4 C3 H3 120.6 . .
C2 C3 H3 120.6 . .
C2 C3 C4 118.8(3) . .
C9 N1 Cd1 131.9(3) . .
C9 N1 C10 106.9(5) . .
C10 N1 Cd1 121.2(4) . .
H15A C15 H15B 107.5 . .
C14 C15 H15A 108.5 . .
C14 C15 H15B 108.5 . .
C14 C15 C16 115.2(6) . .
C16 C15 H15A 108.5 . .
C16 C15 H15B 108.5 . .
N5 N5 C4 116.8(5) 2_665 .
N5 N5 O5 135.5(5) 2_665 .
C4 N5 O5 106.9(4) . .
C3 C4 N5 122.6(3) . .
C5 C4 C3 120.9(3) . .
C5 C4 N5 116.5(3) . .
C4 C5 H5 120.2 . .
C4 C5 C6 119.7(3) . .
C6 C5 H5 120.2 . .
N2 C11 H11 127.2 . .
N2 C11 C10 105.7(5) . .
C10 C11 H11 127.2 . .
N3 C17 H17 123.7 . .
N4 C17 N3 112.6(5) . .
N4 C17 H17 123.7 . .
C3 C2 C1 119.4(3) . .
C3 C2 C7 120.6(3) . .
C7 C2 C1 120.0(3) . .
N2 C12 H12A 109.6 . .
N2 C12 H12B 109.6 . .
N2 C12 C13 110.5(6) . .
H12A C12 H12B 108.1 . .
C13 C12 H12A 109.6 . .
C13 C12 H12B 109.6 . .
N2 C9 H9 124.3 . .
N1 C9 N2 111.4(5) . .
N1 C9 H9 124.3 . .
C15 C14 H14A 108.7 . .
C15 C14 H14B 108.7 . .
C15 C14 C13 114.2(6) . .
H14A C14 H14B 107.6 . .
C13 C14 H14A 108.7 . .
C13 C14 H14B 108.7 . .
O2 C1 Cd1 63.7(4) . .
O2 C1 O1 122.8(5) . .
O2 C1 C2 119.7(5) . .
O1 C1 Cd1 59.3(2) . .
O1 C1 C2 117.5(4) . .
C2 C1 Cd1 173.2(3) . .
N3 C18 H18 126.7 . .
C19 C18 N3 106.6(5) . .
C19 C18 H18 126.7 . .
N1 C10 C11 109.2(6) . .
N1 C10 H10 125.4 . .
C11 C10 H10 125.4 . .
N3 C16 C15 113.4(4) . .
N3 C16 H16A 108.9 . .
N3 C16 H16B 108.9 . .
C15 C16 H16A 108.9 . .
C15 C16 H16B 108.9 . .
H16A C16 H16B 107.7 . .
C18 C19 H19 123.9 . .
C18 C19 N4 112.1(6) . .
N4 C19 H19 123.9 . .
C12 C13 C14 112.8(6) . .
C12 C13 H13A 109.0 . .
C12 C13 H13B 109.0 . .
C14 C13 H13A 109.0 . .
C14 C13 H13B 109.0 . .
H13A C13 H13B 107.8 . .
C5 C6 C8 119.9(3) . .
C7 C6 C5 119.6(3) . .
C7 C6 C8 120.5(3) . .
C2 C7 H7 119.9 . .
C6 C7 C2 120.2(3) . .
C6 C7 H7 119.9 . .
O3 C8 C6 119.2(3) . .
O3 C8 O4 124.3(3) . .
O4 C8 C6 116.5(3) . .
C8 O3 Cd1 122.8(3) . 2_666
C8 O4 Cd1 114.6(3) . 1_565
C17 N4 Cd1 125.3(3) . 1_556
C17 N4 C19 103.7(5) . .
C19 N4 Cd1 129.6(4) . 1_556
H6A O6 H6B 109.5 . .

loop_
_geom_bond_atom_site_label_1
_geom_bond_atom_site_label_2
_geom_bond_distance
_geom_bond_site_symmetry_2
Cd1 O2 2.436(7) .
Cd1 O1 2.341(3) .
Cd1 N1 2.270(4) .
Cd1 C1 2.718(4) .
Cd1 O3 2.329(3) 2_666
Cd1 O4 2.228(3) 1_545
Cd1 N4 2.360(4) 1_554
O2 C1 1.226(8) .
O1 C1 1.257(5) .
N2 C11 1.363(9) .
N2 C12 1.462(7) .
N2 C9 1.346(6) .
N3 C17 1.343(6) .
N3 C18 1.378(9) .
N3 C16 1.447(7) .
C3 H3 0.9300 .
C3 C4 1.399(5) .
C3 C2 1.381(5) .
N1 C9 1.307(6) .
N1 C10 1.338(8) .
C15 H15A 0.9700 .
C15 H15B 0.9700 .
C15 C14 1.495(8) .
C15 C16 1.510(9) .
N5 N5 1.237(7) 2_665
N5 C4 1.442(5) .
N5 O5 1.466(8) .
C4 C5 1.389(5) .
C5 H5 0.9300 .
C5 C6 1.396(5) .
C11 H11 0.9300 .
C11 C10 1.381(9) .
C17 H17 0.9300 .
C17 N4 1.299(7) .
C2 C1 1.508(5) .
C2 C7 1.400(5) .
C12 H12A 0.9700 .
C12 H12B 0.9700 .
C12 C13 1.492(9) .
C9 H9 0.9300 .
C14 H14A 0.9700 .
C14 H14B 0.9700 .
C14 C13 1.523(9) .
C18 H18 0.9300 .
C18 C19 1.290(10) .
C10 H10 0.9300 .
C16 H16A 0.9700 .
C16 H16B 0.9700 .
C19 H19 0.9300 .
C19 N4 1.362(7) .
C13 H13A 0.9700 .
C13 H13B 0.9700 .
C6 C7 1.383(5) .
C6 C8 1.501(5) .
C7 H7 0.9300 .
C8 O3 1.253(5) .
C8 O4 1.258(5) .
O3 Cd1 2.329(3) 2_666
O4 Cd1 2.228(3) 1_565
N4 Cd1 2.360(4) 1_556
O6 H6A 0.8499 .
O6 H6B 0.8499 .

loop_
_geom_hbond_atom_site_label_D
_geom_hbond_atom_site_label_H
_geom_hbond_atom_site_label_A
_geom_hbond_distance_DH
_geom_hbond_distance_HA
_geom_hbond_distance_DA
_geom_hbond_angle_DHA
_geom_hbond_site_symmetry_A
C3 H3 O1 0.93 2.58 2.827(5) 95.6 .
C3 H3 N5 0.93 2.62 2.819(5) 92.3 2_665
C3 H3 O5 0.93 2.40 2.869(9) 111.5 2_665
C5 H5 O5 0.93 2.34 2.636(8) 98.3 .
C5 H5 O4 0.93 2.47 2.764(5) 98.4 .
C7 H7 O2 0.93 2.64 2.882(7) 95.4 .
C7 H7 O3 0.93 2.53 2.821(5) 98.2 .
O6 H6A O1 0.85 2.55 2.861(3) 102.7 1_565

loop_
_geom_torsion_atom_site_label_1
_geom_torsion_atom_site_label_2
_geom_torsion_atom_site_label_3
_geom_torsion_atom_site_label_4
_geom_torsion
_geom_torsion_site_symmetry_1
_geom_torsion_site_symmetry_2
_geom_torsion_site_symmetry_3
_geom_torsion_site_symmetry_4
Cd1 O2 C1 O1 6.0(6) . . . .
Cd1 O2 C1 C2 -173.3(3) . . . .
Cd1 O1 C1 O2 -6.3(6) . . . .
Cd1 O1 C1 C2 173.1(3) . . . .
Cd1 N1 C9 N2 178.1(4) . . . .
Cd1 N1 C10 C11 -176.0(4) . . . .
O2 Cd1 O1 C1 3.3(3) . . . .
O2 Cd1 N1 C9 130.9(5) . . . .
O2 Cd1 N1 C10 -51.3(5) . . . .
O2 Cd1 C1 O1 -174.1(6) . . . .
O2 Cd1 C1 C2 121(3) . . . .
O1 Cd1 O2 C1 -3.4(3) . . . .
O1 Cd1 N1 C9 134.6(4) . . . .
O1 Cd1 N1 C10 -47.7(6) . . . .
O1 Cd1 C1 O2 174.1(6) . . . .
O1 Cd1 C1 C2 -64(2) . . . .
N2 C11 C10 N1 -3.8(8) . . . .
N2 C12 C13 C14 -176.4(6) . . . .
N3 C17 N4 Cd1 167.3(3) . . . 1_556
N3 C17 N4 C19 -0.3(6) . . . .
N3 C18 C19 N4 0.8(8) . . . .
C3 C4 C5 C6 1.8(7) . . . .
C3 C2 C1 Cd1 32(3) . . . .
C3 C2 C1 O2 150.5(6) . . . .
C3 C2 C1 O1 -28.9(6) . . . .
C3 C2 C7 C6 1.8(6) . . . .
N1 Cd1 O2 C1 174.1(4) . . . .
N1 Cd1 O1 C1 -1.2(4) . . . .
N1 Cd1 C1 O2 -6.7(5) . . . .
N1 Cd1 C1 O1 179.2(3) . . . .
N1 Cd1 C1 C2 115(3) . . . .
C15 C14 C13 C12 178.4(6) . . . .
N5 N5 C4 C3 -30.1(8) 2_665 . . .
N5 N5 C4 C5 151.0(6) 2_665 . . .
N5 C4 C5 C6 -179.3(4) . . . .
C4 C3 C2 C1 179.2(4) . . . .
C4 C3 C2 C7 0.2(6) . . . .
C4 C5 C6 C7 0.2(6) . . . .
C4 C5 C6 C8 179.0(4) . . . .
C5 C6 C7 C2 -2.0(6) . . . .
C5 C6 C8 O3 172.5(4) . . . .
C5 C6 C8 O4 -9.2(6) . . . .
C11 N2 C12 C13 73.9(9) . . . .
C11 N2 C9 N1 -2.6(7) . . . .
C17 N3 C18 C19 -0.9(7) . . . .
C17 N3 C16 C15 -70.3(7) . . . .
C2 C3 C4 N5 179.2(4) . . . .
C2 C3 C4 C5 -2.0(6) . . . .
C12 N2 C11 C10 179.7(6) . . . .
C12 N2 C9 N1 -178.3(6) . . . .
C9 N2 C11 C10 3.8(7) . . . .
C9 N2 C12 C13 -111.0(8) . . . .
C9 N1 C10 C11 2.2(8) . . . .
C14 C15 C16 N3 -66.1(7) . . . .
C1 Cd1 N1 C9 134.0(4) . . . .
C1 Cd1 N1 C10 -48.3(5) . . . .
C1 C2 C7 C6 -177.2(4) . . . .
C18 N3 C17 N4 0.8(6) . . . .
C18 N3 C16 C15 108.3(7) . . . .
C18 C19 N4 Cd1 -167.2(5) . . . 1_556
C18 C19 N4 C17 -0.3(8) . . . .
C10 N1 C9 N2 0.2(7) . . . .
C16 N3 C17 N4 179.7(5) . . . .
C16 N3 C18 C19 -179.8(6) . . . .
C16 C15 C14 C13 -177.1(6) . . . .
C6 C8 O3 Cd1 -93.5(4) . . . 2_666
C6 C8 O4 Cd1 -163.3(3) . . . 1_565
C7 C2 C1 Cd1 -149(2) . . . .
C7 C2 C1 O2 -30.4(7) . . . .
C7 C2 C1 O1 150.2(4) . . . .
C7 C6 C8 O3 -8.6(6) . . . .
C7 C6 C8 O4 169.7(4) . . . .
O5 N5 C4 C3 141.1(5) . . . .
O5 N5 C4 C5 -37.8(6) . . . .
C8 C6 C7 C2 179.2(4) . . . .
O3 Cd1 O2 C1 -90.7(4) 2_666 . . .
O3 Cd1 O1 C1 97.4(3) 2_666 . . .
O3 Cd1 N1 C9 37.7(5) 2_666 . . .
O3 Cd1 N1 C10 -144.6(5) 2_666 . . .
O3 Cd1 C1 O2 90.8(5) 2_666 . . .
O3 Cd1 C1 O1 -83.3(3) 2_666 . . .
O3 Cd1 C1 C2 -148(3) 2_666 . . .
O3 C8 O4 Cd1 15.0(6) . . . 1_565
O4 Cd1 O2 C1 13.8(7) 1_545 . . .
O4 Cd1 O1 C1 -167.5(3) 1_545 . . .
O4 Cd1 N1 C9 -61.2(5) 1_545 . . .
O4 Cd1 N1 C10 116.5(5) 1_545 . . .
O4 Cd1 C1 O2 -171.3(5) 1_545 . . .
O4 Cd1 C1 O1 14.6(3) 1_545 . . .
O4 Cd1 C1 C2 -50(3) 1_545 . . .
O4 C8 O3 Cd1 88.3(5) . . . 2_666
N4 Cd1 O2 C1 88.0(4) 1_554 . . .
N4 Cd1 O1 C1 -82.9(3) 1_554 . . .
N4 Cd1 N1 C9 -142.9(5) 1_554 . . .
N4 Cd1 N1 C10 34.9(5) 1_554 . . .
N4 Cd1 C1 O2 -90.1(5) 1_554 . . .
N4 Cd1 C1 O1 95.8(3) 1_554 . . .
N4 Cd1 C1 C2 31(3) 1_554 . . .
